data_4335745
loop_
_publ_author_name
'Chengzhong Cui'
'Patrick R. Shipman'
'Roger A. Lalancette'
'Frieder J\"akle'

_publ_section_title
;
 Tris(2-pyridylborate) (Tpyb) Metal Complexes: Synthesis,
 Characterization, and Formation of Extrinsically Porous Materials with
 Large Cylindrical Channels
;
_journal_name_full 'Inorganic Chemistry'
_journal_page_first 9440
_journal_page_last 9448
_journal_paper_doi 10.1021/ic4010664
_journal_volume 52
_journal_year 2013
_chemical_formula_moiety 'C50 H50 B2 Fe N6'
_chemical_formula_sum 'C50 H50 B2 Fe N6'
_chemical_formula_weight 812.43
_chemical_name_systematic
; 
 ? 
;
_space_group_IT_number 148
_symmetry_cell_setting hexagonal
_symmetry_space_group_name_Hall '-R 3'
_symmetry_space_group_name_H-M 'R -3 :H'
_atom_sites_solution_hydrogens geom
_atom_sites_solution_primary direct
_atom_sites_solution_secondary difmap
_audit_creation_method SHELXL-97
_cell_angle_alpha 90.00
_cell_angle_beta 90.00
_cell_angle_gamma 120.00
_cell_formula_units_Z 9
_cell_length_a 35.4667(12)
_cell_length_b 35.4667(12)
_cell_length_c 9.8384(5)
_cell_measurement_reflns_used 6553
_cell_measurement_temperature 100(2)
_cell_measurement_theta_max 63.26
_cell_measurement_theta_min 2.49
_cell_volume 10717.6(7)
_computing_cell_refinement 'APEX 2'
_computing_data_collection 'APEX 2 (Bruker, 2006)'
_computing_data_reduction 'SAINT (Bruker, 2005)'
_computing_molecular_graphics SHELXTL
_computing_publication_material SHELXTL
_computing_structure_refinement SHELXTL
_computing_structure_solution 'SHELXTL (Sheldrick, 2008b)'
_diffrn_ambient_temperature 100(2)
_diffrn_measured_fraction_theta_full 0.972
_diffrn_measured_fraction_theta_max 0.972
_diffrn_measurement_device_type 'Bruker SMART CCD Apex-II area-detector'
_diffrn_measurement_method '\f and \w'
_diffrn_radiation_monochromator graphite
_diffrn_radiation_source 'fine-focus sealed tube'
_diffrn_radiation_type CuK\a
_diffrn_radiation_wavelength 1.54178
_diffrn_reflns_av_R_equivalents 0.071
_diffrn_reflns_av_sigmaI/netI 0.069
_diffrn_reflns_limit_h_max 37
_diffrn_reflns_limit_h_min -40
_diffrn_reflns_limit_k_max 36
_diffrn_reflns_limit_k_min -39
_diffrn_reflns_limit_l_max 11
_diffrn_reflns_limit_l_min -9
_diffrn_reflns_number 18211
_diffrn_reflns_theta_full 64.11
_diffrn_reflns_theta_max 64.11
_diffrn_reflns_theta_min 2.49
_diffrn_standards_decay_% 0
_diffrn_standards_number 0
_exptl_absorpt_coefficient_mu 2.826
_exptl_absorpt_correction_T_max 0.765
_exptl_absorpt_correction_T_min 0.438
_exptl_absorpt_correction_type numerical
_exptl_absorpt_process_details 'SADABS (Sheldrick, 2008a)'
_exptl_crystal_colour orange
_exptl_crystal_density_diffrn 1.133
_exptl_crystal_description block
_exptl_crystal_F_000 3852
_exptl_crystal_size_max 0.35
_exptl_crystal_size_mid 0.18
_exptl_crystal_size_min 0.10
_platon_squeeze_details
;
Total (Positive) Electron Count in Voids/Cell  =  111
Disordered solvent (cyclohexane) molecules were not determined, but 
SQUEEZE found that there were approximately two such disordered solvent 
molecules per cell.
;
_refine_diff_density_max 0.64
_refine_diff_density_min -0.50
_refine_diff_density_rms 0.05
_refine_ls_extinction_method none
_refine_ls_goodness_of_fit_ref 0.98
_refine_ls_hydrogen_treatment constr
_refine_ls_matrix_type full
_refine_ls_number_parameters 271
_refine_ls_number_reflns 3865
_refine_ls_number_restraints 0
_refine_ls_restrained_S_all 0.98
_refine_ls_R_factor_all 0.074
_refine_ls_R_factor_gt 0.047
_refine_ls_shift/su_max 0.00
_refine_ls_shift/su_mean 0.00
_refine_ls_structure_factor_coef Fsqd
_refine_ls_weighting_details 'calc w=1/[\s^2^(Fo^2^)+(0.0602P)^2^] where P=(Fo^2^+2Fc^2^)/3'
_refine_ls_weighting_scheme calc
_refine_ls_wR_factor_gt 0.104
_refine_ls_wR_factor_ref 0.111
_reflns_number_gt 2644
_reflns_number_total 3865
_reflns_threshold_expression I>2\s(I)
_cod_data_source_file ic4010664_si_005.cif
_cod_data_source_block complex2-Fe_C6H12
_cod_original_sg_symbol_H-M 'R -3'
_cod_database_code 4335745

loop_
_symmetry_equiv_pos_as_xyz
'x, y, z'
'-y, x-y, z'
'-x+y, -x, z'
'x+2/3, y+1/3, z+1/3'
'-y+2/3, x-y+1/3, z+1/3'
'-x+y+2/3, -x+1/3, z+1/3'
'x+1/3, y+2/3, z+2/3'
'-y+1/3, x-y+2/3, z+2/3'
'-x+y+1/3, -x+2/3, z+2/3'
'-x, -y, -z'
'y, -x+y, -z'
'x-y, x, -z'
'-x+2/3, -y+1/3, -z+1/3'
'y+2/3, -x+y+1/3, -z+1/3'
'x-y+2/3, x+1/3, -z+1/3'
'-x+1/3, -y+2/3, -z+2/3'
'y+1/3, -x+y+2/3, -z+2/3'
'x-y+1/3, x+2/3, -z+2/3'

loop_
_atom_site_label
_atom_site_type_symbol
_atom_site_fract_x
_atom_site_fract_y
_atom_site_fract_z
_atom_site_U_iso_or_equiv
_atom_site_adp_type
_atom_site_occupancy
_atom_site_symmetry_multiplicity
_atom_site_calc_flag
_atom_site_refinement_flags
Fe1 Fe 0.5000 1.0000 1.0000 0.02942(19) Uani 1 2 d S
N1 N 0.47393(6) 1.02030(6) 0.8581(2) 0.0307(5) Uani 1 1 d .
N2 N 0.53985(6) 0.99739(6) 0.86182(19) 0.0302(5) Uani 1 1 d .
N3 N 0.54406(6) 1.06069(6) 1.0395(2) 0.0292(5) Uani 1 1 d .
B1 B 0.52001(9) 0.92418(9) 0.9676(3) 0.0310(7) Uani 1 1 d .
C1 C 0.46309(7) 1.05130(7) 0.8862(2) 0.0301(6) Uani 1 1 d .
C2 C 0.43566(8) 1.05662(8) 0.7952(3) 0.0366(7) Uani 1 1 d .
H2 H 0.4261 1.0766 0.8174 0.044 Uiso 1 1 calc R
C3 C 0.42217(8) 1.03403(8) 0.6753(3) 0.0439(7) Uani 1 1 d .
H3 H 0.4034 1.0380 0.6152 0.053 Uiso 1 1 calc R
C4 C 0.43667(8) 1.00532(8) 0.6443(3) 0.0425(7) Uani 1 1 d .
H4 H 0.4294 0.9902 0.5600 0.051 Uiso 1 1 calc R
C5 C 0.46164(8) 0.99912(8) 0.7373(3) 0.0356(7) Uani 1 1 d .
H5 H 0.4709 0.9789 0.7162 0.043 Uiso 1 1 calc R
C6 C 0.54870(8) 0.96401(8) 0.8642(2) 0.0318(6) Uani 1 1 d .
C7 C 0.58451(8) 0.96882(8) 0.7885(3) 0.0357(7) Uani 1 1 d .
H7 H 0.5923 0.9468 0.7938 0.043 Uiso 1 1 calc R
C8 C 0.60851(8) 1.00437(8) 0.7071(3) 0.0377(7) Uani 1 1 d .
H8 H 0.6329 1.0072 0.6581 0.045 Uiso 1 1 calc R
C9 C 0.59665(8) 1.03596(8) 0.6974(3) 0.0373(7) Uani 1 1 d .
H9 H 0.6114 1.0600 0.6373 0.045 Uiso 1 1 calc R
C10 C 0.56287(8) 1.03164(8) 0.7775(3) 0.0347(6) Uani 1 1 d .
H10 H 0.5553 1.0538 0.7734 0.042 Uiso 1 1 calc R
C11 C 0.53178(8) 1.09138(7) 1.0485(2) 0.0290(6) Uani 1 1 d .
C12 C 0.56430(8) 1.13474(8) 1.0695(2) 0.0336(6) Uani 1 1 d .
H12 H 0.5564 1.1566 1.0745 0.040 Uiso 1 1 calc R
C13 C 0.60721(8) 1.14637(8) 1.0830(3) 0.0361(7) Uani 1 1 d .
H13 H 0.6288 1.1760 1.0963 0.043 Uiso 1 1 calc R
C14 C 0.61885(8) 1.11459(8) 1.0770(2) 0.0345(6) Uani 1 1 d .
H14 H 0.6483 1.1217 1.0873 0.041 Uiso 1 1 calc R
C15 C 0.58640(8) 1.07256(8) 1.0556(2) 0.0333(6) Uani 1 1 d .
H15 H 0.5941 1.0505 1.0519 0.040 Uiso 1 1 calc R
C16 C 0.52490(7) 0.88139(7) 0.9446(3) 0.0308(6) Uani 1 1 d .
C17 C 0.52898(7) 0.86756(8) 0.8154(3) 0.0341(6) Uani 1 1 d .
H17 H 0.5314 0.8852 0.7395 0.041 Uiso 1 1 calc R
C18 C 0.52974(8) 0.82936(8) 0.7922(3) 0.0358(6) Uani 1 1 d .
H18 H 0.5332 0.8221 0.7019 0.043 Uiso 1 1 calc R
C19 C 0.52554(8) 0.80160(7) 0.8977(3) 0.0321(6) Uani 1 1 d .
C20 C 0.51948(7) 0.81356(8) 1.0272(3) 0.0333(6) Uani 1 1 d .
H20 H 0.5155 0.7950 1.1021 0.040 Uiso 1 1 calc R
C21 C 0.51915(7) 0.85195(7) 1.0486(3) 0.0326(6) Uani 1 1 d .
H21 H 0.5148 0.8587 1.1386 0.039 Uiso 1 1 calc R
C22 C 0.52723(8) 0.75991(8) 0.8682(3) 0.0373(7) Uani 1 1 d .
C23 C 0.57022(9) 0.77230(8) 0.7951(3) 0.0496(8) Uani 1 1 d .
H23A H 0.5948 0.7927 0.8515 0.074 Uiso 1 1 calc R
H23B H 0.5711 0.7860 0.7077 0.074 Uiso 1 1 calc R
H23C H 0.5722 0.7460 0.7794 0.074 Uiso 1 1 calc R
C24 C 0.48896(9) 0.72997(8) 0.7764(3) 0.0474(8) Uani 1 1 d .
H24A H 0.4900 0.7034 0.7575 0.071 Uiso 1 1 calc R
H24B H 0.4909 0.7450 0.6908 0.071 Uiso 1 1 calc R
H24C H 0.4615 0.7224 0.8222 0.071 Uiso 1 1 calc R
C25 C 0.52481(10) 0.73555(8) 0.9981(3) 0.0553(9) Uani 1 1 d .
H25A H 0.5491 0.7545 1.0577 0.083 Uiso 1 1 calc R
H25B H 0.5265 0.7095 0.9756 0.083 Uiso 1 1 calc R
H25C H 0.4972 0.7269 1.0445 0.083 Uiso 1 1 calc R

loop_
_atom_site_aniso_label
_atom_site_aniso_U_11
_atom_site_aniso_U_22
_atom_site_aniso_U_33
_atom_site_aniso_U_23
_atom_site_aniso_U_13
_atom_site_aniso_U_12
Fe1 0.0309(3) 0.0224(3) 0.0341(4) -0.0016(2) -0.0038(3) 0.0126(3)
N1 0.0316(12) 0.0246(11) 0.0343(14) -0.0027(10) -0.0047(10) 0.0128(10)
N2 0.0313(12) 0.0240(11) 0.0331(14) -0.0022(10) -0.0045(10) 0.0121(10)
N3 0.0330(13) 0.0254(11) 0.0301(13) -0.0024(9) -0.0044(9) 0.0153(10)
B1 0.0332(17) 0.0263(16) 0.034(2) 0.0026(13) -0.0018(14) 0.0150(14)
C1 0.0313(15) 0.0228(14) 0.0359(17) 0.0028(11) 0.0010(12) 0.0134(12)
C2 0.0382(16) 0.0337(15) 0.0403(19) -0.0067(13) -0.0080(13) 0.0199(13)
C3 0.0471(18) 0.0418(17) 0.045(2) -0.0035(14) -0.0137(14) 0.0240(15)
C4 0.0544(18) 0.0380(16) 0.0342(18) -0.0071(13) -0.0121(14) 0.0226(15)
C5 0.0420(16) 0.0293(15) 0.0358(17) -0.0037(13) -0.0053(13) 0.0180(13)
C6 0.0367(16) 0.0311(15) 0.0308(16) -0.0075(12) -0.0091(12) 0.0192(13)
C7 0.0323(15) 0.0298(15) 0.0455(18) -0.0033(13) -0.0027(13) 0.0157(13)
C8 0.0348(15) 0.0339(16) 0.0419(18) -0.0021(13) 0.0021(13) 0.0153(14)
C9 0.0425(17) 0.0267(15) 0.0359(18) 0.0011(12) 0.0026(13) 0.0123(13)
C10 0.0386(16) 0.0247(15) 0.0366(17) 0.0002(12) -0.0034(13) 0.0126(13)
C11 0.0398(15) 0.0226(14) 0.0228(15) -0.0010(11) -0.0039(11) 0.0143(12)
C12 0.0371(16) 0.0270(14) 0.0369(17) -0.0025(12) -0.0031(12) 0.0161(13)
C13 0.0322(16) 0.0263(15) 0.0384(17) -0.0024(12) -0.0003(12) 0.0061(12)
C14 0.0311(15) 0.0355(16) 0.0350(17) -0.0039(12) -0.0032(12) 0.0151(13)
C15 0.0357(16) 0.0301(15) 0.0364(17) -0.0006(12) -0.0050(12) 0.0183(13)
C16 0.0284(14) 0.0283(14) 0.0341(17) -0.0016(12) -0.0054(12) 0.0130(12)
C17 0.0386(16) 0.0279(15) 0.0310(17) 0.0016(12) -0.0058(12) 0.0130(13)
C18 0.0432(16) 0.0315(15) 0.0297(17) -0.0012(12) 0.0022(12) 0.0165(13)
C19 0.0345(15) 0.0275(15) 0.0331(17) -0.0012(12) -0.0020(12) 0.0146(12)
C20 0.0352(15) 0.0287(15) 0.0344(18) 0.0048(12) 0.0018(12) 0.0149(12)
C21 0.0335(15) 0.0312(15) 0.0337(16) -0.0030(12) 0.0012(12) 0.0167(13)
C22 0.0483(17) 0.0299(15) 0.0367(18) -0.0003(13) 0.0013(13) 0.0218(14)
C23 0.0528(18) 0.0442(18) 0.061(2) -0.0123(15) -0.0038(16) 0.0310(15)
C24 0.0556(19) 0.0312(16) 0.050(2) -0.0071(13) -0.0004(15) 0.0178(14)
C25 0.085(2) 0.0382(17) 0.054(2) -0.0032(15) -0.0040(17) 0.0393(17)

loop_
_atom_type_symbol
_atom_type_description
_atom_type_scat_dispersion_real
_atom_type_scat_dispersion_imag
_atom_type_scat_source
C C 0.0181 0.0091 'International Tables Vol C Tables 4.2.6.8 and 6.1.1.4'
H H 0.0000 0.0000 'International Tables Vol C Tables 4.2.6.8 and 6.1.1.4'
B B 0.0090 0.0039 'International Tables Vol C Tables 4.2.6.8 and 6.1.1.4'
N N 0.0311 0.0180 'International Tables Vol C Tables 4.2.6.8 and 6.1.1.4'
Fe Fe -1.1336 3.1974 'International Tables Vol C Tables 4.2.6.8 and 6.1.1.4'

loop_
_geom_angle_atom_site_label_1
_geom_angle_atom_site_label_2
_geom_angle_atom_site_label_3
_geom_angle
_geom_angle_site_symmetry_1
_geom_angle_site_symmetry_3
N3 Fe1 N3 180.0 . 10_677
N3 Fe1 N2 89.54(8) . .
N3 Fe1 N2 90.47(8) 10_677 .
N3 Fe1 N2 90.46(8) . 10_677
N3 Fe1 N2 89.54(8) 10_677 10_677
N2 Fe1 N2 179.996(1) . 10_677
N3 Fe1 N1 89.91(8) . 10_677
N3 Fe1 N1 90.09(8) 10_677 10_677
N2 Fe1 N1 89.62(8) . 10_677
N2 Fe1 N1 90.39(8) 10_677 10_677
N3 Fe1 N1 90.09(8) . .
N3 Fe1 N1 89.91(8) 10_677 .
N2 Fe1 N1 90.39(8) . .
N2 Fe1 N1 89.61(8) 10_677 .
N1 Fe1 N1 180.00(9) 10_677 .
C5 N1 C1 118.9(2) . .
C5 N1 Fe1 119.44(16) . .
C1 N1 Fe1 121.16(16) . .
C10 N2 C6 119.3(2) . .
C10 N2 Fe1 119.89(16) . .
C6 N2 Fe1 120.15(16) . .
C15 N3 C11 119.54(19) . .
C15 N3 Fe1 121.04(16) . .
C11 N3 Fe1 119.41(15) . .
C6 B1 C16 114.3(2) . .
C6 B1 C1 100.69(19) . 10_677
C16 B1 C1 116.0(2) . 10_677
C6 B1 C11 110.0(2) . 10_677
C16 B1 C11 107.24(19) . 10_677
C1 B1 C11 108.4(2) 10_677 10_677
N1 C1 C2 118.3(2) . .
N1 C1 B1 115.6(2) . 10_677
C2 C1 B1 125.9(2) . 10_677
C3 C2 C1 122.3(2) . .
C3 C2 H2 118.9 . .
C1 C2 H2 118.9 . .
C2 C3 C4 118.0(2) . .
C2 C3 H3 121.0 . .
C4 C3 H3 121.0 . .
C5 C4 C3 118.7(2) . .
C5 C4 H4 120.6 . .
C3 C4 H4 120.6 . .
N1 C5 C4 123.5(2) . .
N1 C5 H5 118.2 . .
C4 C5 H5 118.2 . .
N2 C6 C7 118.0(2) . .
N2 C6 B1 116.7(2) . .
C7 C6 B1 125.0(2) . .
C8 C7 C6 121.9(2) . .
C8 C7 H7 119.1 . .
C6 C7 H7 119.1 . .
C7 C8 C9 119.0(2) . .
C7 C8 H8 120.5 . .
C9 C8 H8 120.5 . .
C10 C9 C8 118.1(2) . .
C10 C9 H9 121.0 . .
C8 C9 H9 121.0 . .
N2 C10 C9 123.4(2) . .
N2 C10 H10 118.3 . .
C9 C10 H10 118.3 . .
N3 C11 C12 118.0(2) . .
N3 C11 B1 118.45(19) . 10_677
C12 C11 B1 123.5(2) . 10_677
C13 C12 C11 121.7(2) . .
C13 C12 H12 119.1 . .
C11 C12 H12 119.1 . .
C12 C13 C14 119.4(2) . .
C12 C13 H13 120.3 . .
C14 C13 H13 120.3 . .
C15 C14 C13 117.6(2) . .
C15 C14 H14 121.2 . .
C13 C14 H14 121.2 . .
N3 C15 C14 123.7(2) . .
N3 C15 H15 118.1 . .
C14 C15 H15 118.1 . .
C17 C16 C21 113.9(2) . .
C17 C16 B1 122.2(2) . .
C21 C16 B1 123.3(2) . .
C18 C17 C16 123.3(2) . .
C18 C17 H17 118.3 . .
C16 C17 H17 118.3 . .
C19 C18 C17 121.5(2) . .
C19 C18 H18 119.2 . .
C17 C18 H18 119.2 . .
C18 C19 C20 116.5(2) . .
C18 C19 C22 120.0(2) . .
C20 C19 C22 123.5(2) . .
C21 C20 C19 121.2(2) . .
C21 C20 H20 119.4 . .
C19 C20 H20 119.4 . .
C20 C21 C16 123.5(2) . .
C20 C21 H21 118.2 . .
C16 C21 H21 118.2 . .
C25 C22 C24 108.8(2) . .
C25 C22 C19 111.7(2) . .
C24 C22 C19 109.3(2) . .
C25 C22 C23 108.8(2) . .
C24 C22 C23 109.3(2) . .
C19 C22 C23 108.9(2) . .
C22 C23 H23A 109.5 . .
C22 C23 H23B 109.5 . .
H23A C23 H23B 109.5 . .
C22 C23 H23C 109.5 . .
H23A C23 H23C 109.5 . .
H23B C23 H23C 109.5 . .
C22 C24 H24A 109.5 . .
C22 C24 H24B 109.5 . .
H24A C24 H24B 109.5 . .
C22 C24 H24C 109.5 . .
H24A C24 H24C 109.5 . .
H24B C24 H24C 109.5 . .
C22 C25 H25A 109.5 . .
C22 C25 H25B 109.5 . .
H25A C25 H25B 109.5 . .
C22 C25 H25C 109.5 . .
H25A C25 H25C 109.5 . .
H25B C25 H25C 109.5 . .

loop_
_geom_bond_atom_site_label_1
_geom_bond_atom_site_label_2
_geom_bond_distance
_geom_bond_site_symmetry_2
Fe1 N3 1.9654(18) .
Fe1 N3 1.9655(18) 10_677
Fe1 N2 1.9963(19) .
Fe1 N2 1.9964(19) 10_677
Fe1 N1 1.9969(19) 10_677
Fe1 N1 1.9970(19) .
N1 C5 1.357(3) .
N1 C1 1.362(3) .
N2 C10 1.356(3) .
N2 C6 1.368(3) .
N3 C15 1.351(3) .
N3 C11 1.362(3) .
B1 C6 1.622(4) .
B1 C16 1.627(4) .
B1 C1 1.632(4) 10_677
B1 C11 1.640(4) 10_677
C1 C2 1.402(3) .
C1 B1 1.632(4) 10_677
C2 C3 1.371(3) .
C2 H2 0.9500 .
C3 C4 1.385(3) .
C3 H3 0.9500 .
C4 C5 1.365(3) .
C4 H4 0.9500 .
C5 H5 0.9500 .
C6 C7 1.407(3) .
C7 C8 1.372(3) .
C7 H7 0.9500 .
C8 C9 1.383(3) .
C8 H8 0.9500 .
C9 C10 1.376(3) .
C9 H9 0.9500 .
C10 H10 0.9500 .
C11 C12 1.401(3) .
C11 B1 1.640(4) 10_677
C12 C13 1.370(3) .
C12 H12 0.9500 .
C13 C14 1.382(3) .
C13 H13 0.9500 .
C14 C15 1.369(3) .
C14 H14 0.9500 .
C15 H15 0.9500 .
C16 C17 1.396(3) .
C16 C21 1.402(3) .
C17 C18 1.387(3) .
C17 H17 0.9500 .
C18 C19 1.387(3) .
C18 H18 0.9500 .
C19 C20 1.394(3) .
C19 C22 1.537(3) .
C20 C21 1.384(3) .
C20 H20 0.9500 .
C21 H21 0.9500 .
C22 C25 1.520(4) .
C22 C24 1.531(3) .
C22 C23 1.538(3) .
C23 H23A 0.9800 .
C23 H23B 0.9800 .
C23 H23C 0.9800 .
C24 H24A 0.9800 .
C24 H24B 0.9800 .
C24 H24C 0.9800 .
C25 H25A 0.9800 .
C25 H25B 0.9800 .
C25 H25C 0.9800 .

loop_
_geom_torsion_atom_site_label_1
_geom_torsion_atom_site_label_2
_geom_torsion_atom_site_label_3
_geom_torsion_atom_site_label_4
_geom_torsion
_geom_torsion_site_symmetry_1
_geom_torsion_site_symmetry_4
N3 Fe1 N1 C5 137.16(18) . .
N3 Fe1 N1 C5 -42.84(18) 10_677 .
N2 Fe1 N1 C5 47.63(18) . .
N2 Fe1 N1 C5 -132.37(18) 10_677 .
N1 Fe1 N1 C5 -158(2) 10_677 .
N3 Fe1 N1 C1 -51.37(18) . .
N3 Fe1 N1 C1 128.63(18) 10_677 .
N2 Fe1 N1 C1 -140.90(18) . .
N2 Fe1 N1 C1 39.10(18) 10_677 .
N1 Fe1 N1 C1 13(2) 10_677 .
N3 Fe1 N2 C10 -41.56(18) . .
N3 Fe1 N2 C10 138.44(18) 10_677 .
N2 Fe1 N2 C10 27.4(10) 10_677 .
N1 Fe1 N2 C10 -131.47(18) 10_677 .
N1 Fe1 N2 C10 48.53(18) . .
N3 Fe1 N2 C6 129.29(17) . .
N3 Fe1 N2 C6 -50.71(17) 10_677 .
N2 Fe1 N2 C6 -161.7(12) 10_677 .
N1 Fe1 N2 C6 39.37(17) 10_677 .
N1 Fe1 N2 C6 -140.63(17) . .
N3 Fe1 N3 C15 104(15) 10_677 .
N2 Fe1 N3 C15 -45.15(19) . .
N2 Fe1 N3 C15 134.85(19) 10_677 .
N1 Fe1 N3 C15 44.47(19) 10_677 .
N1 Fe1 N3 C15 -135.54(19) . .
N3 Fe1 N3 C11 -77(15) 10_677 .
N2 Fe1 N3 C11 133.65(18) . .
N2 Fe1 N3 C11 -46.34(18) 10_677 .
N1 Fe1 N3 C11 -136.73(18) 10_677 .
N1 Fe1 N3 C11 43.27(18) . .
C5 N1 C1 C2 6.8(3) . .
Fe1 N1 C1 C2 -164.72(17) . .
C5 N1 C1 B1 -178.8(2) . 10_677
Fe1 N1 C1 B1 9.7(3) . 10_677
N1 C1 C2 C3 -4.8(4) . .
B1 C1 C2 C3 -178.6(2) 10_677 .
C1 C2 C3 C4 -0.4(4) . .
C2 C3 C4 C5 3.5(4) . .
C1 N1 C5 C4 -3.9(4) . .
Fe1 N1 C5 C4 167.77(19) . .
C3 C4 C5 N1 -1.4(4) . .
C10 N2 C6 C7 6.3(3) . .
Fe1 N2 C6 C7 -164.61(16) . .
C10 N2 C6 B1 179.9(2) . .
Fe1 N2 C6 B1 9.0(3) . .
C16 B1 C6 N2 168.2(2) . .
C1 B1 C6 N2 -66.7(2) 10_677 .
C11 B1 C6 N2 47.5(3) 10_677 .
C16 B1 C6 C7 -18.7(3) . .
C1 B1 C6 C7 106.4(2) 10_677 .
C11 B1 C6 C7 -139.4(2) 10_677 .
N2 C6 C7 C8 -4.2(4) . .
B1 C6 C7 C8 -177.2(2) . .
C6 C7 C8 C9 -1.2(4) . .
C7 C8 C9 C10 4.3(4) . .
C6 N2 C10 C9 -3.3(3) . .
Fe1 N2 C10 C9 167.60(19) . .
C8 C9 C10 N2 -2.1(4) . .
C15 N3 C11 C12 2.2(3) . .
Fe1 N3 C11 C12 -176.63(16) . .
C15 N3 C11 B1 -178.5(2) . 10_677
Fe1 N3 C11 B1 2.7(3) . 10_677
N3 C11 C12 C13 -1.0(4) . .
B1 C11 C12 C13 179.7(2) 10_677 .
C11 C12 C13 C14 -0.6(4) . .
C12 C13 C14 C15 0.9(4) . .
C11 N3 C15 C14 -2.0(4) . .
Fe1 N3 C15 C14 176.84(19) . .
C13 C14 C15 N3 0.4(4) . .
C6 B1 C16 C17 -37.1(3) . .
C1 B1 C16 C17 -153.6(2) 10_677 .
C11 B1 C16 C17 85.1(3) 10_677 .
C6 B1 C16 C21 152.4(2) . .
C1 B1 C16 C21 35.9(3) 10_677 .
C11 B1 C16 C21 -85.4(3) 10_677 .
C21 C16 C17 C18 -3.4(3) . .
B1 C16 C17 C18 -174.7(2) . .
C16 C17 C18 C19 1.3(4) . .
C17 C18 C19 C20 1.5(4) . .
C17 C18 C19 C22 -179.1(2) . .
C18 C19 C20 C21 -2.0(3) . .
C22 C19 C20 C21 178.6(2) . .
C19 C20 C21 C16 -0.2(4) . .
C17 C16 C21 C20 2.9(3) . .
B1 C16 C21 C20 174.1(2) . .
C18 C19 C22 C25 176.5(2) . .
C20 C19 C22 C25 -4.2(3) . .
C18 C19 C22 C24 -63.0(3) . .
C20 C19 C22 C24 116.4(3) . .
C18 C19 C22 C23 56.4(3) . .
C20 C19 C22 C23 -124.3(3) . .

loop_
_platon_squeeze_void_nr
_platon_squeeze_void_average_x
_platon_squeeze_void_average_y
_platon_squeeze_void_average_z
_platon_squeeze_void_volume
_platon_squeeze_void_count_electrons
_platon_squeeze_void_content
1 0.000 0.000 -0.009 545 34 ' '
2 0.017 0.267 0.083 7 0 ' '
3 0.067 0.417 0.750 7 0 ' '
4 0.083 0.683 0.583 7 0 ' '
5 0.333 0.667 0.125 549 34 ' '
6 0.250 0.983 0.083 7 0 ' '
7 0.267 0.250 0.917 7 0 ' '
8 0.317 0.400 0.583 7 0 ' '
9 0.350 0.933 0.750 7 0 ' '
10 0.400 0.083 0.417 7 0 ' '
11 0.417 0.350 0.250 7 0 ' '
12 0.667 0.333 0.791 549 34 ' '
13 0.583 0.650 0.750 7 0 ' '
14 0.600 0.917 0.583 7 0 ' '
15 0.650 0.067 0.250 7 0 ' '
16 0.683 0.600 0.417 7 0 ' '
17 0.733 0.750 0.083 7 0 ' '
18 0.750 0.017 0.917 7 0 ' '
19 0.917 0.317 0.417 7 0 ' '
20 0.933 0.583 0.250 7 0 ' '
21 0.983 0.733 0.917 7 0 ' '
